data_7049974
loop_
_publ_author_name
'Osawa, Masahisa'
'Yamayoshi, Hiroto'
'Hoshino, Mikio'
'Tanaka, Yuya'
'Akita, Munetaka'

_publ_section_title
;
 Luminescence color alteration induced by trapped solvent molecules in
 crystals of tetrahedral gold(i) complexes: near-unity luminescence mixed
 with thermally activated delayed fluorescence and phosphorescence.
;
_journal_issue 25
_journal_name_full 'Dalton transactions (Cambridge, England : 2003)'
_journal_page_first 9094
_journal_page_last 9103
_journal_paper_doi 10.1039/c9dt01373c
_journal_volume 48
_journal_year 2019
_chemical_formula_moiety '2(C92 H112 Au P4), 2(Cl), C4 H8 O'
_chemical_formula_sum 'C188 H232 Au2 Cl2 O P8'
_chemical_formula_weight 3220.35
_space_group_crystal_system monoclinic
_space_group_IT_number 15
_space_group_name_Hall '-C 2yc'
_space_group_name_H-M_alt 'C 1 2/c 1'
_symmetry_space_group_name_Hall '-C 2yc'
_symmetry_space_group_name_H-M 'C 1 2/c 1'
_atom_sites_solution_hydrogens geom
_audit_creation_date 2019-01-06
_audit_creation_method
;
Olex2 1.2
(compiled May 18 2018 14:05:52 for OlexSys, GUI svn.r5506)
;
_audit_update_record
;
2019-03-12 deposited with the CCDC.    2019-05-06 downloaded from the CCDC.
;
_cell_angle_alpha 90
_cell_angle_beta 133.755(3)
_cell_angle_gamma 90
_cell_formula_units_Z 4
_cell_length_a 44.658(6)
_cell_length_b 17.592(2)
_cell_length_c 31.006(5)
_cell_measurement_reflns_used 9934
_cell_measurement_temperature 90(2)
_cell_measurement_theta_max 28.95
_cell_measurement_theta_min 2.58
_cell_volume 17595(4)
_computing_cell_refinement 'SAINT V8.30C (?, 2016)'
_computing_data_reduction 'SAINT V8.30C (?, 2016)'
_computing_molecular_graphics 'Olex2 (Dolomanov et al., 2009)'
_computing_publication_material 'Olex2 (Dolomanov et al., 2009)'
_computing_structure_refinement 'ShelXL (Sheldrick, 2015)'
_diffrn_ambient_temperature 90(2)
_diffrn_measured_fraction_theta_full 0.999
_diffrn_measured_fraction_theta_max 0.999
_diffrn_measurement_device_type 'Bruker APEX-II CCD'
_diffrn_measurement_method '\f and \w scans'
_diffrn_radiation_monochromator graphite
_diffrn_radiation_type MoK\a
_diffrn_radiation_wavelength 0.71073
_diffrn_reflns_av_R_equivalents 0.0182
_diffrn_reflns_av_unetI/netI 0.0192
_diffrn_reflns_Laue_measured_fraction_full 0.999
_diffrn_reflns_Laue_measured_fraction_max 0.999
_diffrn_reflns_limit_h_max 53
_diffrn_reflns_limit_h_min -33
_diffrn_reflns_limit_k_max 20
_diffrn_reflns_limit_k_min -20
_diffrn_reflns_limit_l_max 26
_diffrn_reflns_limit_l_min -36
_diffrn_reflns_number 41196
_diffrn_reflns_point_group_measured_fraction_full 0.999
_diffrn_reflns_point_group_measured_fraction_max 0.999
_diffrn_reflns_theta_full 25.033
_diffrn_reflns_theta_max 25.033
_diffrn_reflns_theta_min 1.313
_diffrn_standards_number 0
_exptl_absorpt_coefficient_mu 1.818
_exptl_absorpt_correction_T_max 0.739
_exptl_absorpt_correction_T_min 0.495
_exptl_absorpt_correction_type multi-scan
_exptl_absorpt_process_details
;
SADABS-2012/1 (Bruker,2012) was used for absorption correction.
wR2(int) was 0.0797 before and 0.0204 after correction.
The Ratio of minimum to maximum transmission is 0.8875.
The \l/2 correction factor is 0.0015.
;
_exptl_crystal_colour colourless
_exptl_crystal_colour_primary colourless
_exptl_crystal_density_diffrn 1.216
_exptl_crystal_description plate
_exptl_crystal_F_000 6720
_exptl_crystal_size_max 0.436
_exptl_crystal_size_mid 0.327
_exptl_crystal_size_min 0.166
_refine_diff_density_max 1.451
_refine_diff_density_min -0.647
_refine_diff_density_rms 0.079
_refine_ls_extinction_method none
_refine_ls_goodness_of_fit_ref 1.064
_refine_ls_hydrogen_treatment constr
_refine_ls_matrix_type full
_refine_ls_number_parameters 960
_refine_ls_number_reflns 15560
_refine_ls_number_restraints 160
_refine_ls_restrained_S_all 1.073
_refine_ls_R_factor_all 0.0307
_refine_ls_R_factor_gt 0.0267
_refine_ls_shift/su_max 0.005
_refine_ls_shift/su_mean 0.000
_refine_ls_structure_factor_coef Fsqd
_refine_ls_weighting_details 'w=1/[\s^2^(Fo^2^)+(0.0394P)^2^+59.8673P] where P=(Fo^2^+2Fc^2^)/3'
_refine_ls_weighting_scheme calc
_refine_ls_wR_factor_gt 0.0755
_refine_ls_wR_factor_ref 0.0789
_reflns_Friedel_coverage 0.000
_reflns_number_gt 14152
_reflns_number_total 15560
_reflns_threshold_expression 'I > 2\s(I)'
_cod_data_source_file c9dt01373c2.cif
_cod_data_source_block 1BG
_cod_depositor_comments 'Adding full bibliography for 7049974--7049976.cif.'
_cod_original_cell_volume 17594(4)
_cod_database_code 7049974
_shelx_shelxl_version_number 2018/3
_shelx_space_group_comment
;
The symmetry employed for this shelxl refinement is uniquely defined
by the following loop, which should always be used as a source of
symmetry information in preference to the above space-group names.
They are only intended as comments.
;
_olex2_refinement_description
;
1. Fixed Uiso
 At 1.2 times of:
  All C(H) groups, All C(H,H) groups
 At 1.5 times of:
  All C(H,H,H) groups
2. Restrained distances
 C96-C93
 1.54 with sigma of 0.02
 C93-C94
 1.54 with sigma of 0.02
 C94-C95
 1.54 with sigma of 0.02
 C96-O1
 1.43 with sigma of 0.02
 C95-O1
 1.54 with sigma of 0.01
 C96-C94
 2.4 with sigma of 0.01
 C96-C95
 2.4 with sigma of 0.01
 C93-C95
 2.4 with sigma of 0.01
 C94-O1
 2.4 with sigma of 0.01
 C93-O1
 2.4 with sigma of 0.01
3. Rigid bond restraints
 C79, C80, C78, C79A, C80A, C78A
 with sigma for 1-2 distances of 0.01 and sigma for 1-3 distances of 0.01
 C45, C46, C44, C44A, C46A, C45A
 with sigma for 1-2 distances of 0.01 and sigma for 1-3 distances of 0.01
4. Uiso/Uaniso restraints and constraints
C79 \\sim C80 \\sim C78 \\sim C79A \\sim C80A \\sim C78A: within 1.7A with
sigma of 0.04 and sigma for terminal atoms of 0.08
C45 \\sim C46 \\sim C44 \\sim C44A \\sim C46A \\sim C45A: within 1.7A with
sigma of 0.04 and sigma for terminal atoms of 0.08
Uanis(C79) \\sim Ueq, Uanis(C80) \\sim Ueq, Uanis(C78) \\sim Ueq, Uanis(C79A)
\\sim Ueq, Uanis(C80A) \\sim Ueq, Uanis(C78A) \\sim Ueq: with sigma of 0.005
and sigma for terminal atoms of 0.01
Uanis(C45) \\sim Ueq, Uanis(C46) \\sim Ueq, Uanis(C44) \\sim Ueq, Uanis(C44A)
\\sim Ueq, Uanis(C46A) \\sim Ueq, Uanis(C45A) \\sim Ueq: with sigma of 0.005
and sigma for terminal atoms of 0.01
Uanis(C96) \\sim Ueq, Uanis(O1) \\sim Ueq, Uanis(C95) \\sim Ueq, Uanis(C94)
\\sim Ueq, Uanis(C93) \\sim Ueq: with sigma of 0.01 and sigma for terminal
atoms of 0.02
Uanis(O1) = Uanis(C96) = Uanis(C93) = Uanis(C94) = Uanis(C95)
5. Others
 Sof(C44A)=Sof(H44D)=Sof(H44E)=Sof(H44F)=Sof(C46A)=Sof(H46D)=Sof(H46E)=
 Sof(H46F)=Sof(C45A)=Sof(H45D)=Sof(H45E)=Sof(H45F)=1-FVAR(1)
 Sof(C45)=Sof(H45A)=Sof(H45B)=Sof(H45C)=Sof(C46)=Sof(H46A)=Sof(H46B)=Sof(H46C)=
 Sof(C44)=Sof(H44A)=Sof(H44B)=Sof(H44C)=FVAR(1)
 Sof(C79A)=Sof(H79D)=Sof(H79E)=Sof(H79F)=Sof(C80A)=Sof(H80D)=Sof(H80E)=
 Sof(H80F)=Sof(C78A)=Sof(H78D)=Sof(H78E)=Sof(H78F)=1-FVAR(2)
 Sof(C79)=Sof(H79A)=Sof(H79B)=Sof(H79C)=Sof(C80)=Sof(H80A)=Sof(H80B)=Sof(H80C)=
 Sof(C78)=Sof(H78A)=Sof(H78B)=Sof(H78C)=FVAR(2)
 Fixed Sof: O1(0.5) C93(0.5) H93A(0.5) H93B(0.5) C95(0.5) H95A(0.5) H95B(0.5)
 C94(0.5) H94A(0.5) H94B(0.5) C96(0.5) H96A(0.5) H96B(0.5)
6.a Secondary CH2 refined with riding coordinates:
 C93(H93A,H93B), C95(H95A,H95B), C94(H94A,H94B), C96(H96A,H96B)
6.b Me refined with riding coordinates:
 C32(H32A,H32B,H32C), C45(H45A,H45B,H45C), C84(H84A,H84B,H84C), C92(H92A,H92B,
 H92C), C36(H36A,H36B,H36C), C83(H83A,H83B,H83C), C79(H79A,H79B,H79C), C91(H91A,
 H91B,H91C), C80(H80A,H80B,H80C), C40(H40A,H40B,H40C), C82(H82A,H82B,H82C),
 C46(H46A,H46B,H46C), C33(H33A,H33B,H33C), C88(H88A,H88B,H88C), C44(H44A,H44B,
 H44C), C38(H38A,H38B,H38C), C87(H87A,H87B,H87C), C37(H37A,H37B,H37C), C41(H41A,
 H41B,H41C), C86(H86A,H86B,H86C), C42(H42A,H42B,H42C), C78(H78A,H78B,H78C),
 C34(H34A,H34B,H34C), C90(H90A,H90B,H90C), C44A(H44D,H44E,H44F), C46A(H46D,H46E,
 H46F), C45A(H45D,H45E,H45F), C79A(H79D,H79E,H79F), C80A(H80D,H80E,H80F),
 C78A(H78D,H78E,H78F)
6.c Aromatic/amide H refined with riding coordinates:
 C24(H24), C20(H20), C70(H70), C9(H9), C8(H8), C63(H63), C26(H26), C52(H52),
 C21(H21), C17(H17), C66(H66), C11(H11), C51(H51), C75(H75), C23(H23), C69(H69),
  C49(H49), C2(H2), C30(H30), C62(H62), C18(H18), C2BA(H2BA), C72(H72),
 C12(H12), C15(H15), C48(H48), C64(H64), C29(H29), C58(H58), C3(H3), C55(H55),
 C57(H57), C61(H61), C27(H27), C76(H76), C73(H73), C54(H54), C6(H6), C5(H5),
 C67(H67)
;
_olex2_submission_special_instructions 'No special instructions were received'

loop_
_space_group_symop_operation_xyz
'x, y, z'
'-x, y, -z+1/2'
'x+1/2, y+1/2, z'
'-x+1/2, y+1/2, -z+1/2'
'-x, -y, -z'
'x, -y, z-1/2'
'-x+1/2, -y+1/2, -z'
'x+1/2, -y+1/2, z-1/2'

loop_
_atom_site_label
_atom_site_type_symbol
_atom_site_fract_x
_atom_site_fract_y
_atom_site_fract_z
_atom_site_U_iso_or_equiv
_atom_site_adp_type
_atom_site_occupancy
_atom_site_site_symmetry_order
_atom_site_calc_flag
_atom_site_refinement_flags_posn
_atom_site_refinement_flags_adp
_atom_site_refinement_flags_occupancy
_atom_site_disorder_assembly
_atom_site_disorder_group
Au1 Au 0.36805(2) 0.73436(2) 0.84026(2) 0.01733(5) Uani 1 1 d . . . . .
Cl1 Cl 0.36847(2) 0.40226(4) 0.96956(3) 0.02756(16) Uani 1 1 d . . . . .
P3 P 0.29529(2) 0.69771(4) 0.76525(3) 0.01925(15) Uani 1 1 d . . . . .
P2 P 0.41474(2) 0.63038(4) 0.89958(3) 0.01767(15) Uani 1 1 d . . . . .
P1 P 0.41058(2) 0.76478(4) 0.82280(3) 0.01839(15) Uani 1 1 d . . . . .
P4 P 0.34099(2) 0.82009(4) 0.86633(3) 0.01898(15) Uani 1 1 d . . . . .
C47 C 0.27710(9) 0.64295(16) 0.79351(12) 0.0209(6) Uani 1 1 d . . . . .
C7 C 0.39298(9) 0.73904(17) 0.75132(13) 0.0216(6) Uani 1 1 d . . . . .
C24 C 0.47620(9) 0.64756(17) 1.02422(13) 0.0244(6) Uani 1 1 d . . . . .
H24 H 0.489665 0.680243 1.017670 0.029 Uiso 1 1 calc R . . . .
C20 C 0.41886(9) 0.56838(17) 0.98630(13) 0.0215(6) Uani 1 1 d . . . . .
H20 H 0.392808 0.546073 0.953712 0.026 Uiso 1 1 calc R . . . .
C19 C 0.43890(9) 0.61220(16) 0.97566(12) 0.0194(6) Uani 1 1 d . . . . .
C70 C 0.30250(9) 0.78336(18) 0.90727(14) 0.0277(7) Uani 1 1 d . . . . .
H70 H 0.277841 0.805272 0.871488 0.033 Uiso 1 1 calc R . . . .
C68 C 0.33894(10) 0.72652(17) 1.00366(14) 0.0264(7) Uani 1 1 d . . . . .
C65 C 0.33707(9) 0.77753(16) 0.91574(13) 0.0213(6) Uani 1 1 d . . . . .
C9 C 0.35682(11) 0.76654(18) 0.64909(15) 0.0319(8) Uani 1 1 d . . . . .
H9 H 0.341341 0.801377 0.616681 0.038 Uiso 1 1 calc R . . . .
C60 C 0.28792(9) 0.83919(17) 0.79532(12) 0.0219(6) Uani 1 1 d . . . . .
C1 C 0.43309(9) 0.85978(16) 0.84035(13) 0.0219(6) Uani 1 1 d . . . . .
C8 C 0.37012(10) 0.78871(18) 0.70303(14) 0.0277(7) Uani 1 1 d . . . . .
H8 H 0.363575 0.838033 0.706960 0.033 Uiso 1 1 calc R . . . .
C63 C 0.20977(10) 0.87184(19) 0.68324(14) 0.0336(8) Uani 1 1 d . . . . .
H63 H 0.183460 0.883479 0.644954 0.040 Uiso 1 1 calc R . . . .
C26 C 0.36790(9) 0.54035(17) 0.79855(13) 0.0235(6) Uani 1 1 d . . . . .
H26 H 0.357846 0.587770 0.778274 0.028 Uiso 1 1 calc R . . . .
C52 C 0.30396(9) 0.59805(17) 0.84384(13) 0.0239(6) Uani 1 1 d . . . . .
H52 H 0.332359 0.595855 0.864113 0.029 Uiso 1 1 calc R . . . .
C21 C 0.43646(9) 0.55668(17) 1.04418(13) 0.0228(6) Uani 1 1 d . . . . .
H21 H 0.422183 0.526223 1.050438 0.027 Uiso 1 1 calc R . . . .
C71 C 0.35999(9) 0.91514(17) 0.89804(13) 0.0229(6) Uani 1 1 d . . . . .
C56 C 0.24237(10) 0.57273(18) 0.59274(13) 0.0275(7) Uani 1 1 d . . . . .
C17 C 0.52469(9) 0.66803(18) 0.91655(14) 0.0262(7) Uani 1 1 d . . . . .
H17 H 0.547163 0.675110 0.919545 0.031 Uiso 1 1 calc R . . . .
C66 C 0.37262(10) 0.74268(18) 0.96807(14) 0.0262(7) Uani 1 1 d . . . . .
H66 H 0.396386 0.735804 0.974066 0.031 Uiso 1 1 calc R . . . .
C53 C 0.27124(9) 0.65175(17) 0.69501(12) 0.0217(6) Uani 1 1 d . . . . .
C11 C 0.38638(10) 0.64454(18) 0.68875(14) 0.0302(7) Uani 1 1 d . . . . .
H11 H 0.391405 0.594112 0.684129 0.036 Uiso 1 1 calc R . . . .
C74 C 0.38746(9) 1.06449(18) 0.94438(14) 0.0300(7) Uani 1 1 d . . . . .
C39 C 0.49659(10) 0.5704(2) 1.15772(13) 0.0297(7) Uani 1 1 d . . . . .
C51 C 0.29028(9) 0.55600(18) 0.86544(13) 0.0258(6) Uani 1 1 d . . . . .
H51 H 0.309429 0.525529 0.900104 0.031 Uiso 1 1 calc R . . . .
C50 C 0.24901(9) 0.55799(18) 0.83699(13) 0.0256(6) Uani 1 1 d . . . . .
C4 C 0.47201(10) 1.00433(17) 0.87738(14) 0.0286(7) Uani 1 1 d . . . . .
C75 C 0.37450(11) 1.04391(19) 0.89023(15) 0.0352(8) Uani 1 1 d . . . . .
H75 H 0.374639 1.080995 0.868098 0.042 Uiso 1 1 calc R . . . .
C23 C 0.49350(10) 0.63521(18) 1.08156(13) 0.0270(7) Uani 1 1 d . . . . .
H23 H 0.519037 0.659108 1.114017 0.032 Uiso 1 1 calc R . . . .
C69 C 0.30327(10) 0.75756(19) 0.95044(15) 0.0297(7) Uani 1 1 d . . . . .
H69 H 0.278939 0.761275 0.943338 0.036 Uiso 1 1 calc R . . . .
C49 C 0.22213(9) 0.60402(19) 0.78645(14) 0.0291(7) Uani 1 1 d . . . . .
H49 H 0.193723 0.606354 0.766132 0.035 Uiso 1 1 calc R . . . .
C2 C 0.43825(10) 0.90189(18) 0.88278(14) 0.0301(7) Uani 1 1 d . . . . .
H2 H 0.428722 0.882014 0.899997 0.036 Uiso 1 1 calc R . . . .
C14 C 0.45866(9) 0.64698(16) 0.90713(12) 0.0199(6) Uani 1 1 d . . . . .
C30 C 0.40877(9) 0.46831(17) 0.88849(14) 0.0273(7) Uani 1 1 d . . . . .
H30 H 0.427525 0.465445 0.930736 0.033 Uiso 1 1 calc R . . . .
C32 C 0.51657(12) 1.0998(2) 0.96161(17) 0.0423(9) Uani 1 1 d . . . . .
H32A H 0.539730 1.063842 0.985803 0.063 Uiso 1 1 calc R . . . .
H32B H 0.527375 1.151880 0.971562 0.063 Uiso 1 1 calc R . . . .
H32C H 0.499145 1.093364 0.969885 0.063 Uiso 1 1 calc R . . . .
C81 C 0.22848(12) 0.5290(2) 0.53873(15) 0.0357(8) Uani 1 1 d . . . . .
C62 C 0.22803(10) 0.92128(19) 0.73043(15) 0.0342(8) Uani 1 1 d . . . . .
H62 H 0.213882 0.966248 0.724768 0.041 Uiso 1 1 calc R . . . .
C18 C 0.49003(9) 0.71333(18) 0.87875(14) 0.0254(6) Uani 1 1 d . . . . .
H18 H 0.488651 0.751016 0.855486 0.030 Uiso 1 1 calc R . . . .
C2BA C 0.52698(9) 0.61230(18) 0.95018(14) 0.0270(7) Uani 1 1 d . . . . .
H2BA H 0.551214 0.581948 0.976907 0.032 Uiso 1 1 calc R . . . .
C72 C 0.37286(10) 0.93497(18) 0.95215(14) 0.0288(7) Uani 1 1 d . . . . .
H72 H 0.372425 0.898049 0.974079 0.035 Uiso 1 1 calc R . . . .
C12 C 0.40006(10) 0.66605(18) 0.74280(14) 0.0278(7) Uani 1 1 d . . . . .
H12 H 0.414531 0.630426 0.774640 0.033 Uiso 1 1 calc R . . . .
C15 C 0.49397(9) 0.60097(18) 0.94478(13) 0.0256(6) Uani 1 1 d . . . . .
H15 H 0.495204 0.561469 0.966855 0.031 Uiso 1 1 calc R . . . .
C48 C 0.23570(9) 0.64619(19) 0.76523(14) 0.0286(7) Uani 1 1 d . . . . .
H48 H 0.216742 0.677640 0.731131 0.034 Uiso 1 1 calc R . . . .
C28 C 0.36773(9) 0.40282(17) 0.79354(14) 0.0264(7) Uani 1 1 d . . . . .
C64 C 0.23002(9) 0.80506(19) 0.69197(13) 0.0287(7) Uani 1 1 d . . . . .
H64 H 0.217379 0.771037 0.659545 0.034 Uiso 1 1 calc R . . . .
C25 C 0.39584(8) 0.53905(16) 0.86078(12) 0.0194(6) Uani 1 1 d . . . . .
C29 C 0.39466(10) 0.40182(18) 0.85529(15) 0.0314(7) Uani 1 1 d . . . . .
H29 H 0.403688 0.354299 0.875397 0.038 Uiso 1 1 calc R . . . .
C13 C 0.45675(9) 0.70445(16) 0.87423(12) 0.0202(6) Uani 1 1 d . . . . .
C58 C 0.24319(10) 0.59269(19) 0.67074(14) 0.0305(7) Uani 1 1 d . . . . .
H58 H 0.233485 0.578186 0.688800 0.037 Uiso 1 1 calc R . . . .
C45 C 0.3438(13) 0.2679(19) 0.7739(18) 0.067(9) Uani 0.179(12) 1 d . U P A 1
H45A H 0.334885 0.224673 0.747341 0.101 Uiso 0.179(12) 1 calc R . P A 1
H45B H 0.368435 0.253724 0.815025 0.101 Uiso 0.179(12) 1 calc R . P A 1
H45C H 0.321404 0.282125 0.771393 0.101 Uiso 0.179(12) 1 calc R . P A 1
C3 C 0.45722(11) 0.9730(2) 0.90064(15) 0.0360(8) Uani 1 1 d . . . . .
H3 H 0.460101 1.000776 0.929610 0.043 Uiso 1 1 calc R . . . .
C22 C 0.47437(9) 0.58836(17) 1.09310(13) 0.0234(6) Uani 1 1 d . . . . .
C55 C 0.26998(11) 0.6333(2) 0.61695(15) 0.0365(8) Uani 1 1 d . . . . .
H55 H 0.279162 0.648669 0.598319 0.044 Uiso 1 1 calc R . . . .
C10 C 0.36551(10) 0.69451(18) 0.64107(14) 0.0282(7) Uani 1 1 d . . . . .
C57 C 0.22901(11) 0.55428(19) 0.62048(15) 0.0346(8) Uani 1 1 d . . . . .
H57 H 0.209580 0.514185 0.604661 0.042 Uiso 1 1 calc R . . . .
C84 C 0.26685(15) 0.4928(3) 0.55589(19) 0.0612(13) Uani 1 1 d . . . . .
H84A H 0.287078 0.532596 0.569125 0.092 Uiso 1 1 calc R . . . .
H84B H 0.279325 0.456285 0.588316 0.092 Uiso 1 1 calc R . . . .
H84C H 0.258613 0.466600 0.521150 0.092 Uiso 1 1 calc R . . . .
C61 C 0.26694(10) 0.90546(18) 0.78603(14) 0.0287(7) Uani 1 1 d . . . . .
H61 H 0.279411 0.940077 0.818070 0.034 Uiso 1 1 calc R . . . .
C27 C 0.35460(9) 0.47391(18) 0.76588(13) 0.0267(7) Uani 1 1 d . . . . .
H27 H 0.336100 0.476729 0.723671 0.032 Uiso 1 1 calc R . . . .
C76 C 0.36142(11) 0.97079(19) 0.86785(15) 0.0335(7) Uani 1 1 d . . . . .
H76 H 0.353283 0.958530 0.831133 0.040 Uiso 1 1 calc R . . . .
C73 C 0.38633(10) 1.00832(19) 0.97441(15) 0.0331(7) Uani 1 1 d . . . . .
H73 H 0.395071 1.020307 1.011575 0.040 Uiso 1 1 calc R . . . .
C92 C 0.36416(14) 1.1980(2) 0.9260(3) 0.0733(16) Uani 1 1 d . . . . .
H92A H 0.372513 1.250350 0.940817 0.110 Uiso 1 1 calc R . . . .
H92B H 0.354017 1.195113 0.886178 0.110 Uiso 1 1 calc R . . . .
H92C H 0.342066 1.182497 0.923854 0.110 Uiso 1 1 calc R . . . .
C36 C 0.38017(15) 0.7260(2) 0.5791(2) 0.0524(11) Uani 1 1 d . . . . .
H36A H 0.374052 0.779360 0.579634 0.079 Uiso 1 1 calc R . . . .
H36B H 0.409773 0.716337 0.613120 0.079 Uiso 1 1 calc R . . . .
H36C H 0.372950 0.715393 0.541856 0.079 Uiso 1 1 calc R . . . .
C35 C 0.35475(12) 0.6745(2) 0.58357(15) 0.0355(8) Uani 1 1 d . . . . .
C54 C 0.28441(11) 0.6716(2) 0.66700(14) 0.0354(8) Uani 1 1 d . . . . .
H54 H 0.303584 0.712135 0.682551 0.042 Uiso 1 1 calc R . . . .
C77 C 0.23234(10) 0.5121(2) 0.85874(15) 0.0337(8) Uani 1 1 d . . . . .
C59 C 0.26859(9) 0.78766(17) 0.74771(13) 0.0222(6) Uani 1 1 d . . . . .
C83 C 0.19764(16) 0.4663(2) 0.51839(19) 0.0609(13) Uani 1 1 d . . . . .
H83A H 0.210100 0.430678 0.551370 0.091 Uiso 1 1 calc R . . . .
H83B H 0.172594 0.488569 0.506091 0.091 Uiso 1 1 calc R . . . .
H83C H 0.190349 0.439114 0.484591 0.091 Uiso 1 1 calc R . . . .
C6 C 0.44783(11) 0.89062(19) 0.81682(16) 0.0331(7) Uani 1 1 d . . . . .
H6 H 0.444969 0.862791 0.787880 0.040 Uiso 1 1 calc R . . . .
C79 C 0.26538(14) 0.4656(3) 0.9135(2) 0.0414(13) Uani 0.798(6) 1 d . U P B 1
H79A H 0.287529 0.499237 0.945734 0.062 Uiso 0.798(6) 1 calc R . P B 1
H79B H 0.253303 0.438438 0.926003 0.062 Uiso 0.798(6) 1 calc R . P B 1
H79C H 0.276825 0.428869 0.904315 0.062 Uiso 0.798(6) 1 calc R . P B 1
C5 C 0.46674(11) 0.96168(19) 0.83494(16) 0.0347(8) Uani 1 1 d . . . . .
H5 H 0.476303 0.981519 0.817766 0.042 Uiso 1 1 calc R . . . .
C91 C 0.41756(15) 1.1529(3) 1.0309(2) 0.0600(12) Uani 1 1 d . . . . .
H91A H 0.441444 1.119003 1.058232 0.090 Uiso 1 1 calc R . . . .
H91B H 0.426116 1.205456 1.044904 0.090 Uiso 1 1 calc R . . . .
H91C H 0.395817 1.138483 1.029773 0.090 Uiso 1 1 calc R . . . .
C80 C 0.21475(16) 0.5698(3) 0.8746(2) 0.0455(13) Uani 0.798(6) 1 d . U P B 1
H80A H 0.193141 0.600700 0.839355 0.068 Uiso 0.798(6) 1 calc R . P B 1
H80B H 0.202902 0.542171 0.887263 0.068 Uiso 0.798(6) 1 calc R . P B 1
H80C H 0.237124 0.602991 0.907011 0.068 Uiso 0.798(6) 1 calc R . P B 1
C40 C 0.50685(12) 0.6445(2) 1.19174(15) 0.0407(9) Uani 1 1 d . . . . .
H40A H 0.521045 0.632697 1.233010 0.061 Uiso 1 1 calc R . . . .
H40B H 0.524904 0.675996 1.191639 0.061 Uiso 1 1 calc R . . . .
H40C H 0.481153 0.672174 1.172298 0.061 Uiso 1 1 calc R . . . .
C82 C 0.20858(12) 0.5839(2) 0.48688(15) 0.0432(9) Uani 1 1 d . . . . .
H82A H 0.228208 0.624619 0.499496 0.065 Uiso 1 1 calc R . . . .
H82B H 0.201263 0.556392 0.453169 0.065 Uiso 1 1 calc R . . . .
H82C H 0.183509 0.605846 0.474669 0.065 Uiso 1 1 calc R . . . .
C46 C 0.3124(7) 0.3472(14) 0.6839(11) 0.048(7) Uani 0.179(12) 1 d . U P A 1
H46A H 0.318596 0.390322 0.671132 0.072 Uiso 0.179(12) 1 calc R . P A 1
H46B H 0.306458 0.302149 0.660407 0.072 Uiso 0.179(12) 1 calc R . P A 1
H46C H 0.288171 0.359244 0.677585 0.072 Uiso 0.179(12) 1 calc R . P A 1
C33 C 0.45461(14) 1.1414(2) 0.8579(2) 0.0596(12) Uani 1 1 d . . . . .
H33A H 0.437878 1.132227 0.815376 0.089 Uiso 1 1 calc R . . . .
H33B H 0.437326 1.134831 0.866415 0.089 Uiso 1 1 calc R . . . .
H33C H 0.465556 1.193347 0.868092 0.089 Uiso 1 1 calc R . . . .
C88 C 0.30249(14) 0.7194(3) 1.0401(2) 0.0561(11) Uani 1 1 d . . . . .
H88A H 0.296688 0.774000 1.033145 0.084 Uiso 1 1 calc R . . . .
H88B H 0.279248 0.691273 1.004295 0.084 Uiso 1 1 calc R . . . .
H88C H 0.306176 0.703772 1.073884 0.084 Uiso 1 1 calc R . . . .
C89 C 0.40073(11) 1.14608(19) 0.96774(17) 0.0378(8) Uani 1 1 d . . . . .
C44 C 0.3862(7) 0.3080(14) 0.7535(10) 0.021(5) Uani 0.179(12) 1 d . U P A 1
H44A H 0.391969 0.352457 0.741141 0.031 Uiso 0.179(12) 1 calc R . P A 1
H44B H 0.411892 0.291086 0.792955 0.031 Uiso 0.179(12) 1 calc R . P A 1
H44C H 0.375192 0.266846 0.724506 0.031 Uiso 0.179(12) 1 calc R . P A 1
C43 C 0.35319(10) 0.32982(19) 0.75635(16) 0.0346(8) Uani 1 1 d . . . . .
C38 C 0.36471(14) 0.5916(2) 0.58274(18) 0.0481(10) Uani 1 1 d . . . . .
H38A H 0.348603 0.558020 0.585556 0.072 Uiso 1 1 calc R . . . .
H38B H 0.357538 0.581346 0.545442 0.072 Uiso 1 1 calc R . . . .
H38C H 0.394361 0.582291 0.616707 0.072 Uiso 1 1 calc R . . . .
C31 C 0.49064(11) 1.08483(19) 0.89513(16) 0.0372(8) Uani 1 1 d . . . . .
C85 C 0.34198(11) 0.7023(2) 1.05414(15) 0.0350(8) Uani 1 1 d . . . . .
C87 C 0.37810(17) 0.7449(3) 1.1111(2) 0.0713(15) Uani 1 1 d . . . . .
H87A H 0.403668 0.734389 1.120548 0.107 Uiso 1 1 calc R . . . .
H87B H 0.372467 0.799660 1.104924 0.107 Uiso 1 1 calc R . . . .
H87C H 0.381293 0.728039 1.144185 0.107 Uiso 1 1 calc R . . . .
C37 C 0.30837(13) 0.6885(2) 0.52841(16) 0.0483(10) Uani 1 1 d . . . . .
H37A H 0.301461 0.741398 0.528260 0.072 Uiso 1 1 calc R . . . .
H37B H 0.302463 0.678351 0.492064 0.072 Uiso 1 1 calc R . . . .
H37C H 0.291681 0.654477 0.529850 0.072 Uiso 1 1 calc R . . . .
C41 C 0.46974(11) 0.5200(2) 1.16020(15) 0.0441(9) Uani 1 1 d . . . . .
H41A H 0.484692 0.509484 1.201945 0.066 Uiso 1 1 calc R . . . .
H41B H 0.443741 0.546393 1.140895 0.066 Uiso 1 1 calc R . . . .
H41C H 0.463656 0.472094 1.139336 0.066 Uiso 1 1 calc R . . . .
C86 C 0.35001(17) 0.6167(3) 1.0647(2) 0.0665(14) Uani 1 1 d . . . . .
H86A H 0.375291 0.604329 1.073835 0.100 Uiso 1 1 calc R . . . .
H86B H 0.353413 0.601745 1.098342 0.100 Uiso 1 1 calc R . . . .
H86C H 0.326484 0.589247 1.028753 0.100 Uiso 1 1 calc R . . . .
C42 C 0.53657(10) 0.5268(2) 1.18727(14) 0.0356(8) Uani 1 1 d . . . . .
H42A H 0.551141 0.514856 1.228685 0.053 Uiso 1 1 calc R . . . .
H42B H 0.529698 0.479479 1.165332 0.053 Uiso 1 1 calc R . . . .
H42C H 0.554429 0.558129 1.186688 0.053 Uiso 1 1 calc R . . . .
C78 C 0.19775(16) 0.4608(3) 0.8083(2) 0.0493(14) Uani 0.798(6) 1 d . U P B 1
H78A H 0.176416 0.491658 0.772875 0.074 Uiso 0.798(6) 1 calc R . P B 1
H78B H 0.209025 0.424065 0.798850 0.074 Uiso 0.798(6) 1 calc R . P B 1
H78C H 0.185503 0.433634 0.820539 0.074 Uiso 0.798(6) 1 calc R . P B 1
C67 C 0.37311(10) 0.71837(18) 1.01088(14) 0.0275(7) Uani 1 1 d . . . . .
H67 H 0.397540 0.695394 1.046301 0.033 Uiso 1 1 calc R . . . .
C34 C 0.51868(13) 1.0972(2) 0.88364(19) 0.0509(10) Uani 1 1 d . . . . .
H34A H 0.541742 1.060927 0.907486 0.076 Uiso 1 1 calc R . . . .
H34B H 0.502576 1.089275 0.841176 0.076 Uiso 1 1 calc R . . . .
H34C H 0.529605 1.149130 0.894933 0.076 Uiso 1 1 calc R . . . .
C90 C 0.43622(13) 1.1708(2) 0.9732(2) 0.0548(11) Uani 1 1 d . . . . .
H90A H 0.459863 1.136488 1.000555 0.082 Uiso 1 1 calc R . . . .
H90B H 0.426832 1.168968 0.933836 0.082 Uiso 1 1 calc R . . . .
H90C H 0.444615 1.222844 0.988798 0.082 Uiso 1 1 calc R . . . .
O1 O 0.4335(4) 0.9927(8) 0.6527(6) 0.165(3) Uani 0.5 1 d D U P . .
C93 C 0.4058(6) 1.0589(9) 0.6849(9) 0.165(3) Uani 0.5 1 d D U P . .
H93A H 0.414714 1.070940 0.723577 0.198 Uiso 0.5 1 calc R . P . .
H93B H 0.384746 1.096717 0.655025 0.198 Uiso 0.5 1 calc R . P . .
C95 C 0.4164(6) 0.9359(7) 0.6648(8) 0.165(3) Uani 0.5 1 d D U P . .
H95A H 0.438437 0.910341 0.703549 0.198 Uiso 0.5 1 calc R . P . .
H95B H 0.400141 0.897122 0.632743 0.198 Uiso 0.5 1 calc R . P . .
C94 C 0.3887(5) 0.9837(11) 0.6661(8) 0.165(3) Uani 0.5 1 d D U P . .
H94A H 0.360174 0.985384 0.625886 0.198 Uiso 0.5 1 calc R . P . .
H94B H 0.387522 0.961440 0.694240 0.198 Uiso 0.5 1 calc R . P . .
C96 C 0.4428(5) 1.0618(8) 0.6914(8) 0.165(3) Uani 0.5 1 d D U P . .
H96A H 0.469267 1.055403 0.733476 0.198 Uiso 0.5 1 calc R . P . .
H96B H 0.443502 1.109828 0.675502 0.198 Uiso 0.5 1 calc R . P . .
C44A C 0.3718(3) 0.3260(5) 0.7312(5) 0.071(2) Uani 0.821(12) 1 d . U P A 2
H44D H 0.402048 0.327557 0.763689 0.106 Uiso 0.821(12) 1 calc R . P A 2
H44E H 0.363324 0.278641 0.708661 0.106 Uiso 0.821(12) 1 calc R . P A 2
H44F H 0.362194 0.369428 0.704484 0.106 Uiso 0.821(12) 1 calc R . P A 2
C46A C 0.30659(13) 0.3276(3) 0.7073(2) 0.0393(15) Uani 0.821(12) 1 d . U P A 2
H46D H 0.294912 0.330156 0.724853 0.059 Uiso 0.821(12) 1 calc R . P A 2
H46E H 0.296701 0.370997 0.680552 0.059 Uiso 0.821(12) 1 calc R . P A 2
H46F H 0.297832 0.280210 0.684729 0.059 Uiso 0.821(12) 1 calc R . P A 2
C45A C 0.3663(2) 0.2582(3) 0.7961(3) 0.062(2) Uani 0.821(12) 1 d . U P A 2
H45D H 0.354011 0.260859 0.812667 0.092 Uiso 0.821(12) 1 calc R . P A 2
H45E H 0.356609 0.212178 0.771736 0.092 Uiso 0.821(12) 1 calc R . P A 2
H45F H 0.396608 0.256688 0.828743 0.092 Uiso 0.821(12) 1 calc R . P A 2
C79A C 0.2608(7) 0.5194(14) 0.9248(9) 0.052(6) Uani 0.202(6) 1 d . U P B 2
H79D H 0.289601 0.515829 0.943700 0.078 Uiso 0.202(6) 1 calc R . P B 2
H79E H 0.256361 0.568726 0.934410 0.078 Uiso 0.202(6) 1 calc R . P B 2
H79F H 0.255097 0.478542 0.939794 0.078 Uiso 0.202(6) 1 calc R . P B 2
C80A C 0.1870(7) 0.5167(15) 0.8243(11) 0.064(7) Uani 0.202(6) 1 d . U P B 2
H80D H 0.170670 0.511441 0.781575 0.097 Uiso 0.202(6) 1 calc R . P B 2
H80E H 0.179777 0.475776 0.837174 0.097 Uiso 0.202(6) 1 calc R . P B 2
H80F H 0.181040 0.565960 0.831790 0.097 Uiso 0.202(6) 1 calc R . P B 2
C78A C 0.2376(6) 0.4183(11) 0.8524(9) 0.042(5) Uani 0.202(6) 1 d . U P B 2
H78D H 0.220176 0.405436 0.810187 0.063 Uiso 0.202(6) 1 calc R . P B 2
H78E H 0.266684 0.407358 0.874452 0.063 Uiso 0.202(6) 1 calc R . P B 2
H78F H 0.229107 0.387970 0.868878 0.063 Uiso 0.202(6) 1 calc R . P B 2

loop_
_atom_site_aniso_label
_atom_site_aniso_U_11
_atom_site_aniso_U_22
_atom_site_aniso_U_33
_atom_site_aniso_U_23
_atom_site_aniso_U_13
_atom_site_aniso_U_12
Au1 0.02037(7) 0.01472(7) 0.01505(6) 0.00193(4) 0.01154(5) 0.00255(4)
Cl1 0.0260(4) 0.0308(4) 0.0204(3) 0.0023(3) 0.0140(3) 0.0009(3)
P3 0.0209(3) 0.0164(4) 0.0151(3) 0.0008(3) 0.0104(3) 0.0007(3)
P2 0.0208(3) 0.0152(3) 0.0152(3) 0.0029(3) 0.0118(3) 0.0026(3)
P1 0.0245(4) 0.0139(4) 0.0180(4) 0.0021(3) 0.0151(3) 0.0015(3)
P4 0.0206(3) 0.0173(4) 0.0151(3) 0.0012(3) 0.0108(3) 0.0036(3)
C47 0.0231(14) 0.0184(14) 0.0182(14) 0.0000(11) 0.0132(12) -0.0005(11)
C7 0.0265(15) 0.0221(15) 0.0196(15) 0.0011(12) 0.0173(13) -0.0003(12)
C24 0.0282(15) 0.0201(15) 0.0235(15) 0.0026(12) 0.0172(13) -0.0004(12)
C20 0.0208(14) 0.0222(15) 0.0192(14) 0.0020(12) 0.0130(12) 0.0040(11)
C19 0.0232(14) 0.0166(14) 0.0170(14) 0.0041(11) 0.0134(12) 0.0069(11)
C70 0.0230(15) 0.0297(17) 0.0230(16) 0.0036(13) 0.0132(13) 0.0047(13)
C68 0.0321(17) 0.0213(16) 0.0263(16) 0.0005(12) 0.0204(15) 0.0025(12)
C65 0.0239(15) 0.0185(14) 0.0194(14) 0.0001(11) 0.0142(13) 0.0044(11)
C9 0.044(2) 0.0263(18) 0.0279(17) 0.0082(13) 0.0257(16) 0.0059(14)
C60 0.0226(14) 0.0196(15) 0.0171(14) 0.0054(11) 0.0113(12) 0.0050(12)
C1 0.0257(15) 0.0169(14) 0.0230(15) 0.0029(11) 0.0167(13) 0.0025(11)
C8 0.0402(18) 0.0210(15) 0.0268(16) 0.0034(13) 0.0250(15) 0.0045(14)
C63 0.0254(16) 0.0331(18) 0.0243(16) 0.0117(14) 0.0105(14) 0.0093(14)
C26 0.0271(15) 0.0186(15) 0.0222(15) 0.0025(12) 0.0161(13) 0.0023(12)
C52 0.0215(14) 0.0251(16) 0.0210(15) 0.0033(12) 0.0131(13) 0.0018(12)
C21 0.0247(14) 0.0232(15) 0.0238(15) 0.0063(12) 0.0180(13) 0.0053(12)
C71 0.0219(14) 0.0186(15) 0.0211(15) -0.0009(12) 0.0122(13) 0.0041(11)
C56 0.0339(17) 0.0240(16) 0.0221(15) 0.0020(13) 0.0184(14) 0.0018(13)
C17 0.0242(15) 0.0262(16) 0.0291(16) -0.0061(13) 0.0187(14) -0.0038(12)
C66 0.0300(16) 0.0301(17) 0.0200(15) 0.0044(13) 0.0178(14) 0.0089(13)
C53 0.0216(14) 0.0199(15) 0.0155(14) 0.0011(11) 0.0097(12) 0.0015(11)
C11 0.0435(19) 0.0204(16) 0.0310(17) -0.0025(13) 0.0274(16) -0.0002(14)
C74 0.0244(15) 0.0242(17) 0.0326(17) -0.0050(14) 0.0164(14) 0.0029(13)
C39 0.0297(16) 0.0379(19) 0.0181(15) 0.0016(13) 0.0153(14) 0.0013(14)
C51 0.0246(15) 0.0276(16) 0.0202(15) 0.0065(12) 0.0136(13) 0.0040(13)
C50 0.0302(16) 0.0268(16) 0.0237(15) 0.0005(13) 0.0201(14) 0.0008(13)
C4 0.0292(16) 0.0189(15) 0.0316(17) 0.0029(13) 0.0187(14) 0.0024(13)
C75 0.0424(19) 0.0223(17) 0.0332(18) 0.0007(14) 0.0232(16) -0.0014(14)
C23 0.0289(16) 0.0263(16) 0.0200(15) -0.0030(12) 0.0147(13) -0.0025(13)
C69 0.0275(16) 0.0307(17) 0.0351(18) 0.0031(14) 0.0232(15) 0.0032(13)
C49 0.0223(15) 0.0361(18) 0.0284(16) 0.0056(14) 0.0174(14) 0.0044(13)
C2 0.0431(19) 0.0237(16) 0.0333(17) -0.0037(13) 0.0301(16) -0.0074(14)
C14 0.0222(14) 0.0183(14) 0.0174(14) -0.0020(11) 0.0130(12) -0.0011(11)
C30 0.0284(16) 0.0210(15) 0.0229(15) 0.0046(12) 0.0141(14) 0.0044(12)
C32 0.045(2) 0.032(2) 0.051(2) -0.0137(17) 0.0340(19) -0.0130(16)
C81 0.053(2) 0.0287(18) 0.0326(18) -0.0050(14) 0.0320(17) -0.0025(16)
C62 0.0316(17) 0.0275(17) 0.0332(18) 0.0093(14) 0.0185(15) 0.0127(14)
C18 0.0290(16) 0.0216(15) 0.0283(16) -0.0006(13) 0.0209(14) -0.0015(13)
C2BA 0.0239(15) 0.0250(16) 0.0254(16) -0.0009(13) 0.0145(13) 0.0038(12)
C72 0.0316(16) 0.0266(17) 0.0239(16) -0.0009(13) 0.0176(14) 0.0022(13)
C12 0.0373(17) 0.0202(15) 0.0261(16) 0.0023(12) 0.0220(15) 0.0029(13)
C15 0.0281(15) 0.0231(16) 0.0243(15) 0.0037(12) 0.0177(14) 0.0047(12)
C48 0.0246(15) 0.0330(18) 0.0226(15) 0.0080(13) 0.0142(13) 0.0063(13)
C28 0.0198(14) 0.0214(16) 0.0350(17) -0.0059(13) 0.0178(14) -0.0025(12)
C64 0.0252(15) 0.0280(17) 0.0191(15) 0.0033(13) 0.0100(13) 0.0009(13)
C25 0.0199(13) 0.0185(14) 0.0195(14) 0.0006(11) 0.0135(12) 0.0013(11)
C29 0.0338(17) 0.0155(15) 0.0354(18) 0.0057(13) 0.0204(15) 0.0046(13)
C13 0.0241(14) 0.0163(14) 0.0178(14) -0.0023(11) 0.0135(12) -0.0011(11)
C58 0.0400(18) 0.0298(17) 0.0267(16) -0.0047(13) 0.0250(15) -0.0100(14)
C45 0.072(12) 0.066(13) 0.075(12) -0.006(8) 0.055(10) -0.006(8)
C3 0.050(2) 0.0289(18) 0.0343(18) -0.0086(15) 0.0312(17) -0.0084(16)
C22 0.0256(15) 0.0249(16) 0.0200(15) 0.0031(12) 0.0159(13) 0.0063(12)
C55 0.0429(19) 0.045(2) 0.0284(17) -0.0066(15) 0.0271(16) -0.0136(16)
C10 0.0362(17) 0.0268(17) 0.0282(16) -0.0020(13) 0.0248(15) -0.0035(14)
C57 0.048(2) 0.0277(17) 0.0320(18) -0.0095(14) 0.0288(17) -0.0157(15)
C84 0.080(3) 0.061(3) 0.047(2) 0.001(2) 0.045(2) 0.024(2)
C61 0.0298(16) 0.0239(16) 0.0254(16) 0.0033(13) 0.0165(14) 0.0074(13)
C27 0.0252(15) 0.0270(16) 0.0209(15) -0.0023(12) 0.0133(13) -0.0007(13)
C76 0.0454(19) 0.0271(17) 0.0255(16) -0.0023(13) 0.0237(16) -0.0012(15)
C73 0.0394(18) 0.0298(18) 0.0266(17) -0.0080(14) 0.0215(15) 0.0003(14)
C92 0.055(3) 0.026(2) 0.100(4) -0.010(2) 0.039(3) 0.0022(19)
C36 0.079(3) 0.055(3) 0.054(3) -0.013(2) 0.058(3) -0.019(2)
C35 0.054(2) 0.0315(18) 0.0324(18) -0.0042(14) 0.0338(18) -0.0058(16)
C54 0.0389(18) 0.040(2) 0.0254(17) -0.0086(15) 0.0216(15) -0.0182(16)
C77 0.0352(18) 0.039(2) 0.0355(18) 0.0062(15) 0.0279(16) 0.0006(15)
C59 0.0241(15) 0.0205(15) 0.0182(14) 0.0039(12) 0.0132(13) 0.0019(12)
C83 0.101(4) 0.046(2) 0.048(2) -0.027(2) 0.056(3) -0.034(2)
C6 0.050(2) 0.0228(16) 0.0395(19) -0.0027(14) 0.0359(18) -0.0037(15)
C79 0.043(2) 0.045(3) 0.049(3) 0.021(2) 0.037(2) 0.007(2)
C5 0.049(2) 0.0254(17) 0.045(2) 0.0010(15) 0.0378(18) -0.0039(15)
C91 0.078(3) 0.048(3) 0.074(3) -0.032(2) 0.060(3) -0.026(2)
C80 0.052(3) 0.053(3) 0.053(3) 0.014(2) 0.045(3) 0.011(2)
C40 0.045(2) 0.053(2) 0.0243(17) -0.0038(16) 0.0237(16) 0.0041(17)
C82 0.056(2) 0.044(2) 0.0227(17) -0.0039(15) 0.0246(17) -0.0037(18)
C46 0.038(9) 0.036(9) 0.044(10) -0.014(7) 0.018(7) -0.004(7)
C33 0.062(3) 0.0208(19) 0.067(3) 0.0043(18) 0.034(2) -0.0005(18)
C88 0.061(3) 0.075(3) 0.056(3) 0.017(2) 0.049(2) 0.012(2)
C89 0.0355(18) 0.0250(17) 0.047(2) -0.0127(15) 0.0263(17) -0.0042(14)
C44 0.022(8) 0.020(8) 0.020(8) -0.004(6) 0.015(6) 0.000(6)
C43 0.0271(16) 0.0244(17) 0.044(2) -0.0111(15) 0.0217(16) -0.0045(13)
C38 0.081(3) 0.039(2) 0.046(2) -0.0055(18) 0.052(2) 0.001(2)
C31 0.0408(19) 0.0225(17) 0.044(2) -0.0018(15) 0.0277(17) -0.0054(14)
C85 0.0408(19) 0.039(2) 0.0340(18) 0.0079(15) 0.0290(17) 0.0045(16)
C87 0.074(3) 0.115(4) 0.041(3) -0.019(3) 0.045(3) -0.029(3)
C37 0.064(3) 0.048(2) 0.0311(19) -0.0053(17) 0.032(2) -0.004(2)
C41 0.043(2) 0.065(3) 0.0219(17) 0.0085(17) 0.0217(16) -0.0040(18)
C86 0.100(4) 0.053(3) 0.083(3) 0.030(3) 0.077(3) 0.021(3)
C42 0.0333(18) 0.041(2) 0.0197(16) 0.0068(14) 0.0135(14) 0.0049(15)
C78 0.049(3) 0.052(3) 0.051(3) 0.000(2) 0.037(2) -0.019(2)
C67 0.0321(17) 0.0263(16) 0.0236(16) 0.0067(13) 0.0191(14) 0.0095(13)
C34 0.064(3) 0.040(2) 0.055(2) -0.0079(19) 0.043(2) -0.023(2)
C90 0.057(2) 0.047(2) 0.070(3) -0.028(2) 0.047(2) -0.021(2)
O1 0.187(5) 0.171(5) 0.137(4) 0.011(3) 0.112(4) -0.020(4)
C93 0.187(5) 0.171(5) 0.137(4) 0.011(3) 0.112(4) -0.020(4)
C95 0.187(5) 0.171(5) 0.137(4) 0.011(3) 0.112(4) -0.020(4)
C94 0.187(5) 0.171(5) 0.137(4) 0.011(3) 0.112(4) -0.020(4)
C96 0.187(5) 0.171(5) 0.137(4) 0.011(3) 0.112(4) -0.020(4)
C44A 0.070(5) 0.069(5) 0.099(6) -0.057(4) 0.068(5) -0.035(4)
C46A 0.029(2) 0.031(2) 0.035(3) -0.012(2) 0.0138(19) -0.0056(17)
C45A 0.054(4) 0.021(2) 0.052(3) -0.009(2) 0.015(3) -0.003(2)
C79A 0.065(9) 0.057(10) 0.048(8) 0.001(7) 0.045(7) -0.008(7)
C80A 0.064(9) 0.068(10) 0.074(10) 0.008(7) 0.052(8) -0.002(7)
C78A 0.047(8) 0.042(8) 0.045(8) 0.003(6) 0.035(6) -0.005(6)

loop_
_atom_type_symbol
_atom_type_description
_atom_type_scat_dispersion_real
_atom_type_scat_dispersion_imag
_atom_type_scat_source
C C 0.0033 0.0016 'International Tables Vol C Tables 4.2.6.8 and 6.1.1.4'
H H 0.0000 0.0000 'International Tables Vol C Tables 4.2.6.8 and 6.1.1.4'
Au Au -2.0133 8.8022 'International Tables Vol C Tables 4.2.6.8 and 6.1.1.4'
Cl Cl 0.1484 0.1585 'International Tables Vol C Tables 4.2.6.8 and 6.1.1.4'
O O 0.0106 0.0060 'International Tables Vol C Tables 4.2.6.8 and 6.1.1.4'
P P 0.1023 0.0942 'International Tables Vol C Tables 4.2.6.8 and 6.1.1.4'

loop_
_geom_angle_atom_site_label_1
_geom_angle_atom_site_label_2
_geom_angle_atom_site_label_3
_geom_angle
P2 Au1 P3 114.07(3)
P1 Au1 P3 126.36(3)
P1 Au1 P2 86.47(3)
P1 Au1 P4 127.32(3)
P4 Au1 P3 80.65(3)
P4 Au1 P2 126.46(3)
C47 P3 Au1 115.06(9)
C53 P3 Au1 123.62(10)
C53 P3 C47 104.43(14)
C53 P3 C59 107.78(13)
C59 P3 Au1 102.74(10)
C59 P3 C47 100.65(14)
C19 P2 Au1 123.30(9)
C19 P2 C14 103.89(13)
C19 P2 C25 106.79(13)
C14 P2 Au1 105.20(10)
C25 P2 Au1 113.85(9)
C25 P2 C14 100.98(13)
C7 P1 Au1 118.82(10)
C7 P1 C1 105.94(14)
C7 P1 C13 101.13(13)
C1 P1 Au1 120.09(10)
C1 P1 C13 102.34(13)
C13 P1 Au1 105.51(10)
C65 P4 Au1 112.94(9)
C65 P4 C60 106.84(14)
C65 P4 C71 101.72(14)
C60 P4 Au1 104.18(10)
C71 P4 Au1 127.12(10)
C71 P4 C60 102.27(13)
C52 C47 P3 121.1(2)
C52 C47 C48 118.1(3)
C48 C47 P3 120.8(2)
C8 C7 P1 122.1(2)
C8 C7 C12 118.0(3)
C12 C7 P1 119.8(2)
C23 C24 C19 120.3(3)
C19 C20 C21 120.6(3)
C24 C19 P2 120.9(2)
C20 C19 P2 120.4(2)
C20 C19 C24 118.4(3)
C65 C70 C69 120.9(3)
C69 C68 C85 122.8(3)
C69 C68 C67 117.6(3)
C67 C68 C85 119.7(3)
C70 C65 P4 123.8(2)
C70 C65 C66 118.4(3)
C66 C65 P4 117.6(2)
C8 C9 C10 121.9(3)
C61 C60 P4 121.8(2)
C61 C60 C59 119.0(3)
C59 C60 P4 119.2(2)
C2 C1 P1 117.9(2)
C2 C1 C6 117.6(3)
C6 C1 P1 124.4(2)
C9 C8 C7 120.3(3)
C62 C63 C64 119.8(3)
C27 C26 C25 121.3(3)
C47 C52 C51 121.4(3)
C22 C21 C20 121.7(3)
C72 C71 P4 122.0(2)
C76 C71 P4 120.3(2)
C76 C71 C72 117.6(3)
C55 C56 C81 120.8(3)
C57 C56 C81 122.7(3)
C57 C56 C55 116.5(3)
C18 C17 C2BA 120.4(3)
C67 C66 C65 120.0(3)
C58 C53 P3 123.2(2)
C58 C53 C54 117.7(3)
C54 C53 P3 118.8(2)
C12 C11 C10 121.8(3)
C75 C74 C89 121.1(3)
C73 C74 C75 116.6(3)
C73 C74 C89 122.3(3)
C22 C39 C40 109.8(3)
C22 C39 C41 111.3(3)
C22 C39 C42 108.5(3)
C41 C39 C40 109.2(3)
C42 C39 C40 110.1(3)
C42 C39 C41 108.0(3)
C50 C51 C52 120.9(3)
C51 C50 C49 117.4(3)
C51 C50 C77 122.8(3)
C49 C50 C77 119.8(3)
C3 C4 C5 116.7(3)
C3 C4 C31 121.0(3)
C5 C4 C31 122.2(3)
C76 C75 C74 121.7(3)
C24 C23 C22 121.7(3)
C68 C69 C70 121.1(3)
C48 C49 C50 121.8(3)
C1 C2 C3 121.0(3)
C15 C14 P2 120.3(2)
C13 C14 P2 120.2(2)
C13 C14 C15 119.5(3)
C29 C30 C25 120.9(3)
C56 C81 C84 108.5(3)
C83 C81 C56 112.6(3)
C83 C81 C84 108.4(4)
C83 C81 C82 108.8(3)
C82 C81 C56 109.6(3)
C82 C81 C84 108.9(3)
C63 C62 C61 120.3(3)
C17 C18 C13 120.7(3)
C15 C2BA C17 119.7(3)
C73 C72 C71 120.5(3)
C11 C12 C7 121.0(3)
C2BA C15 C14 120.7(3)
C49 C48 C47 120.4(3)
C29 C28 C27 117.0(3)
C29 C28 C43 122.5(3)
C27 C28 C43 120.5(3)
C59 C64 C63 120.6(3)
C26 C25 P2 117.4(2)
C30 C25 P2 125.1(2)
C30 C25 C26 117.4(3)
C28 C29 C30 121.9(3)
C14 C13 P1 121.2(2)
C14 C13 C18 118.9(3)
C18 C13 P1 119.9(2)
C53 C58 C57 121.1(3)
C4 C3 C2 121.9(3)
C21 C22 C39 122.9(3)
C21 C22 C23 117.1(3)
C23 C22 C39 119.9(3)
C54 C55 C56 122.2(3)
C9 C10 C35 120.9(3)
C11 C10 C9 116.7(3)
C11 C10 C35 122.3(3)
C56 C57 C58 121.8(3)
C62 C61 C60 120.6(3)
C26 C27 C28 121.5(3)
C75 C76 C71 121.2(3)
C74 C73 C72 122.3(3)
C10 C35 C37 110.7(3)
C36 C35 C10 108.3(3)
C36 C35 C37 108.5(3)
C38 C35 C10 112.1(3)
C38 C35 C36 108.7(3)
C38 C35 C37 108.4(3)
C55 C54 C53 120.7(3)
C50 C77 C80 107.4(3)
C50 C77 C78A 108.1(7)
C79 C77 C50 112.7(3)
C79 C77 C80 108.3(3)
C79 C77 C78 110.1(4)
C78 C77 C50 108.5(3)
C78 C77 C80 109.7(4)
C79A C77 C50 110.3(8)
C79A C77 C80A 114.8(13)
C79A C77 C78A 100.8(12)
C80A C77 C50 119.0(10)
C80A C77 C78A 101.4(12)
C60 C59 P3 116.5(2)
C64 C59 P3 123.7(2)
C64 C59 C60 119.7(3)
C1 C6 C5 121.0(3)
C4 C5 C6 121.8(3)
C74 C89 C91 111.3(3)
C74 C89 C90 110.5(3)
C92 C89 C74 109.2(3)
C92 C89 C91 109.3(4)
C92 C89 C90 110.3(4)
C90 C89 C91 106.2(3)
C28 C43 C46 111.0(8)
C28 C43 C44 108.5(9)
C28 C43 C45A 110.4(3)
C45 C43 C28 116.2(14)
C45 C43 C46 108.7(18)
C45 C43 C44 111.9(17)
C44 C43 C46 99.2(13)
C44A C43 C28 109.4(4)
C44A C43 C46A 110.7(5)
C44A C43 C45A 109.7(5)
C46A C43 C28 110.5(3)
C46A C43 C45A 106.1(4)
C32 C31 C4 111.0(3)
C32 C31 C34 108.0(3)
C33 C31 C4 107.6(3)
C33 C31 C32 108.9(3)
C33 C31 C34 109.5(3)
C34 C31 C4 111.9(3)
C88 C85 C68 112.6(3)
C88 C85 C87 108.7(4)
C88 C85 C86 108.0(4)
C87 C85 C68 108.6(3)
C86 C85 C68 109.5(3)
C86 C85 C87 109.3(4)
C66 C67 C68 121.9(3)
C95 O1 C96 104.1(7)
C94 C93 C96 108.0(7)
O1 C95 C94 102.1(7)
C93 C94 C95 107.9(7)
C93 C96 O1 100.9(7)

loop_
_geom_bond_atom_site_label_1
_geom_bond_atom_site_label_2
_geom_bond_distance
Au1 P3 2.4353(8)
Au1 P2 2.4024(7)
Au1 P1 2.3681(8)
Au1 P4 2.3959(7)
P3 C47 1.828(3)
P3 C53 1.821(3)
P3 C59 1.823(3)
P2 C19 1.820(3)
P2 C14 1.831(3)
P2 C25 1.827(3)
P1 C7 1.824(3)
P1 C1 1.829(3)
P1 C13 1.837(3)
P4 C65 1.819(3)
P4 C60 1.833(3)
P4 C71 1.824(3)
C47 C52 1.382(4)
C47 C48 1.396(4)
C7 C8 1.390(4)
C7 C12 1.391(4)
C24 C19 1.400(4)
C24 C23 1.380(4)
C20 C19 1.383(4)
C20 C21 1.389(4)
C70 C65 1.379(4)
C70 C69 1.391(5)
C68 C69 1.387(5)
C68 C85 1.535(4)
C68 C67 1.388(5)
C65 C66 1.402(4)
C9 C8 1.388(5)
C9 C10 1.397(5)
C60 C61 1.395(4)
C60 C59 1.408(4)
C1 C2 1.383(4)
C1 C6 1.387(4)
C63 C62 1.383(5)
C63 C64 1.390(5)
C26 C25 1.396(4)
C26 C27 1.383(4)
C52 C51 1.391(4)
C21 C22 1.388(4)
C71 C72 1.391(4)
C71 C76 1.386(5)
C56 C81 1.531(4)
C56 C55 1.392(5)
C56 C57 1.382(5)
C17 C18 1.377(4)
C17 C2BA 1.382(4)
C66 C67 1.380(4)
C53 C58 1.382(4)
C53 C54 1.389(4)
C11 C12 1.382(4)
C11 C10 1.386(4)
C74 C75 1.393(5)
C74 C73 1.382(5)
C74 C89 1.530(4)
C39 C22 1.533(4)
C39 C40 1.535(5)
C39 C41 1.535(5)
C39 C42 1.534(5)
C51 C50 1.389(4)
C50 C49 1.397(4)
C50 C77 1.534(4)
C4 C3 1.385(5)
C4 C5 1.386(5)
C4 C31 1.539(4)
C75 C76 1.384(5)
C23 C22 1.400(4)
C49 C48 1.379(5)
C2 C3 1.393(5)
C14 C15 1.399(4)
C14 C13 1.396(4)
C30 C25 1.391(4)
C30 C29 1.388(4)
C32 C31 1.535(5)
C81 C84 1.538(6)
C81 C83 1.521(5)
C81 C82 1.526(5)
C62 C61 1.388(4)
C18 C13 1.401(4)
C2BA C15 1.378(4)
C72 C73 1.389(5)
C28 C29 1.388(5)
C28 C27 1.396(4)
C28 C43 1.538(4)
C64 C59 1.389(4)
C58 C57 1.386(4)
C45 C43 1.40(3)
C55 C54 1.377(5)
C10 C35 1.532(4)
C92 C89 1.501(6)
C36 C35 1.531(5)
C35 C38 1.531(5)
C35 C37 1.541(5)
C77 C79 1.504(6)
C77 C80 1.556(6)
C77 C78 1.519(6)
C77 C79A 1.49(2)
C77 C80A 1.50(2)
C77 C78A 1.70(2)
C6 C5 1.391(5)
C91 C89 1.543(6)
C46 C43 1.67(2)
C33 C31 1.531(5)
C88 C85 1.526(5)
C89 C90 1.536(5)
C44 C43 1.59(3)
C43 C44A 1.483(9)
C43 C46A 1.506(5)
C43 C45A 1.565(7)
C31 C34 1.536(5)
C85 C87 1.531(6)
C85 C86 1.529(6)
O1 C95 1.458(9)
O1 C96 1.550(13)
C93 C94 1.436(13)
C93 C96 1.520(14)
C95 C94 1.519(13)

loop_
_smtbx_masks_void_nr
_smtbx_masks_void_average_x
_smtbx_masks_void_average_y
_smtbx_masks_void_average_z
_smtbx_masks_void_volume
_smtbx_masks_void_count_electrons
1 0.000 0.233 0.750 141.6 30.2
2 0.000 0.291 0.250 55.6 0.9
3 0.000 0.767 0.250 141.6 30.2
4 0.000 0.709 0.750 55.6 0.9
5 0.110 0.385 0.435 9.3 0.0
6 0.110 0.615 0.935 9.3 0.0
7 0.204 0.256 0.073 7.2 0.0
8 0.204 0.744 0.573 7.2 0.0
9 0.296 0.244 0.927 7.2 0.0
10 0.296 0.756 0.427 7.2 0.0
11 0.390 0.115 0.565 9.3 0.0
12 0.390 0.885 0.065 9.3 0.0
13 0.500 0.209 0.750 55.6 0.9
14 0.500 0.791 0.250 55.6 0.9
15 0.500 0.267 0.250 141.6 30.2
16 0.500 0.733 0.750 141.6 30.2
17 0.610 0.115 0.935 9.3 0.0
18 0.610 0.885 0.435 9.3 0.0
19 0.704 0.244 0.573 7.2 0.0
20 0.704 0.756 0.073 7.2 0.0
21 0.796 0.256 0.427 7.2 0.0
22 0.796 0.744 0.927 7.2 0.0
23 0.890 0.385 0.065 9.3 0.0
24 0.890 0.615 0.565 9.3 0.0
